data_1552228
loop_
_publ_author_name
'Tong, Ka Yan'
'Zhao, Jia'
'Tse, Chun-Wai'
'Wan, Pui-Ki'
'Rong, Jianhui'
'Au-Yeung, Ho Yu'

_publ_section_title
;
 Selective Catecholamine Detection in Living Cells by a Copper-based
 Oxidative Reactivity
;
_journal_name_full 'Chemical Science'
_journal_paper_doi 10.1039/C9SC03338F
_journal_year 2019
_chemical_formula_moiety 'C27 H28 Cl2 Cu N2 O3 S'
_chemical_formula_sum 'C27 H28 Cl2 Cu N2 O3 S'
_chemical_formula_weight 595.01
_space_group_crystal_system triclinic
_space_group_IT_number 2
_space_group_name_Hall '-P 1'
_space_group_name_H-M_alt 'P -1'
_symmetry_space_group_name_Hall '-P 1'
_symmetry_space_group_name_H-M 'P -1'
_atom_sites_solution_hydrogens geom
_audit_creation_method SHELXL-2014/7
_audit_update_record
;
2019-02-11 deposited with the CCDC.    2019-08-12 downloaded from the CCDC.
;
_cell_angle_alpha 65.072(9)
_cell_angle_beta 87.457(8)
_cell_angle_gamma 73.991(7)
_cell_formula_units_Z 2
_cell_length_a 9.163(3)
_cell_length_b 12.719(4)
_cell_length_c 13.205(5)
_cell_measurement_reflns_used 337
_cell_measurement_temperature 173(2)
_cell_measurement_theta_max 25.0071
_cell_measurement_theta_min 2.4204
_cell_volume 1336.9(8)
_computing_cell_refinement 'SAINT V8.34A (Bruker AXS Inc., 2013)'
_computing_data_collection 'APEX3 v2015.5-2 (Bruker-AXS, 2015)'
_computing_data_reduction 'SAINT V8.34A (Bruker AXS Inc., 2013)'
_computing_molecular_graphics 'shelXle (C.B. Huebschle, rev 717)'
_computing_publication_material 'XP, VERSION 5'
_computing_structure_refinement 'SHELXL-2014/7 (Sheldrick, 2014)'
_computing_structure_solution 'SHELXT 2014/4 (Sheldrick, 2014)'
_diffrn_ambient_temperature 173(2)
_diffrn_detector_area_resol_mean 10.4167
_diffrn_measured_fraction_theta_full 0.980
_diffrn_measured_fraction_theta_max 0.980
_diffrn_measurement_device_type 'Bruker D8 VENTURE FIXED-CHI PHOTON 100 CMOS'
_diffrn_measurement_method '\f and \w scans'
_diffrn_radiation_type MoK\a
_diffrn_radiation_wavelength 0.71073
_diffrn_reflns_av_R_equivalents 0.1510
_diffrn_reflns_av_unetI/netI 0.1971
_diffrn_reflns_Laue_measured_fraction_full 0.980
_diffrn_reflns_Laue_measured_fraction_max 0.980
_diffrn_reflns_limit_h_max 10
_diffrn_reflns_limit_h_min -10
_diffrn_reflns_limit_k_max 13
_diffrn_reflns_limit_k_min -15
_diffrn_reflns_limit_l_max 15
_diffrn_reflns_limit_l_min -15
_diffrn_reflns_number 12495
_diffrn_reflns_point_group_measured_fraction_full 0.980
_diffrn_reflns_point_group_measured_fraction_max 0.980
_diffrn_reflns_theta_full 25.180
_diffrn_reflns_theta_max 25.180
_diffrn_reflns_theta_min 2.690
_diffrn_source 'I\mS HB micro-focus sealed tube'
_exptl_absorpt_coefficient_mu 1.127
_exptl_absorpt_correction_T_max 0.7452
_exptl_absorpt_correction_T_min 0.5947
_exptl_absorpt_correction_type multi-scan
_exptl_absorpt_process_details
;
SADABS-2014/5 - Bruker AXS area detector scaling and absorption correction
;
_exptl_crystal_colour green
_exptl_crystal_density_diffrn 1.478
_exptl_crystal_description plate
_exptl_crystal_F_000 614
_exptl_crystal_size_max 0.147
_exptl_crystal_size_mid 0.138
_exptl_crystal_size_min 0.042
_refine_diff_density_max 0.596
_refine_diff_density_min -0.615
_refine_diff_density_rms 0.136
_refine_ls_extinction_method none
_refine_ls_goodness_of_fit_ref 1.096
_refine_ls_hydrogen_treatment constr
_refine_ls_matrix_type full
_refine_ls_number_parameters 385
_refine_ls_number_reflns 4692
_refine_ls_number_restraints 205
_refine_ls_restrained_S_all 1.077
_refine_ls_R_factor_all 0.1812
_refine_ls_R_factor_gt 0.1050
_refine_ls_shift/su_max 0.000
_refine_ls_shift/su_mean 0.000
_refine_ls_structure_factor_coef Fsqd
_refine_ls_weighting_details 'w=1/[\s^2^(Fo^2^)+13.0342P] where P=(Fo^2^+2Fc^2^)/3'
_refine_ls_weighting_scheme calc
_refine_ls_wR_factor_gt 0.1854
_refine_ls_wR_factor_ref 0.2068
_reflns_Friedel_coverage 0.000
_reflns_number_gt 3001
_reflns_number_total 4692
_reflns_threshold_expression 'I > 2\s(I)'
_cod_data_source_file c9sc03338f2.cif
_cod_data_source_block mo_CHEM0607
_cod_database_code 1552228
_shelx_shelxl_version_number 2014/7
_shelx_space_group_comment
;
The symmetry employed for this shelxl refinement is uniquely defined
by the following loop, which should always be used as a source of
symmetry information in preference to the above space-group names.
They are only intended as comments.
;
_shelx_estimated_absorpt_t_min 0.852
_shelx_estimated_absorpt_t_max 0.954

loop_
_space_group_symop_operation_xyz
'x, y, z'
'-x, -y, -z'

loop_
_atom_site_label
_atom_site_type_symbol
_atom_site_fract_x
_atom_site_fract_y
_atom_site_fract_z
_atom_site_U_iso_or_equiv
_atom_site_adp_type
_atom_site_occupancy
_atom_site_site_symmetry_order
_atom_site_calc_flag
_atom_site_refinement_flags_posn
_atom_site_refinement_flags_adp
_atom_site_refinement_flags_occupancy
_atom_site_disorder_assembly
_atom_site_disorder_group
Cu1 Cu 0.68698(12) 0.47812(9) 0.31069(9) 0.0213(3) Uani 1 1 d . . . . .
N1 N 0.6454(7) 0.3056(6) 0.3758(6) 0.0201(16) Uani 1 1 d D . . . .
S1 S 0.8914(2) 0.3869(2) 0.45162(19) 0.0250(6) Uani 1 1 d . . . . .
Cl1 Cl 0.5937(3) 0.6400(2) 0.3513(2) 0.0372(6) Uani 1 1 d . . . . .
Cl2 Cl 0.8643(3) 0.4801(2) 0.17375(19) 0.0327(6) Uani 1 1 d . . . . .
O1 O 0.091(2) 1.064(2) 0.3316(11) 0.038(4) Uani 0.590(18) 1 d D U P A 1
O2 O 0.187(2) 0.9844(14) 0.2177(11) 0.031(2) Uani 0.590(18) 1 d D U P A 1
C1 C 0.108(3) 1.0850(13) 0.2345(13) 0.035(3) Uani 0.590(18) 1 d D U P A 1
C3 C 0.091(2) 1.2092(14) 0.0351(13) 0.035(3) Uani 0.590(18) 1 d D U P A 1
H3 H 0.0638 1.2865 -0.0269 0.042 Uiso 0.590(18) 1 calc R U P A 1
C2 C 0.053(3) 1.1987(15) 0.1357(12) 0.036(3) Uani 0.590(18) 1 d D U P A 1
H2 H -0.0126 1.2667 0.1438 0.044 Uiso 0.590(18) 1 calc R U P A 1
C9 C 0.212(2) 1.1140(15) -0.0879(12) 0.038(3) Uani 0.590(18) 1 d D U P A 1
H9 H 0.1818 1.1893 -0.1520 0.046 Uiso 0.590(18) 1 calc R U P A 1
C8 C 0.295(2) 1.0118(13) -0.0973(13) 0.036(3) Uani 0.590(18) 1 d D U P A 1
H8 H 0.3181 1.0161 -0.1694 0.044 Uiso 0.590(18) 1 calc R U P A 1
C7 C 0.346(2) 0.9002(12) -0.0028(11) 0.033(3) Uani 0.590(18) 1 d D U P A 1
C6 C 0.306(3) 0.8886(15) 0.1017(12) 0.031(3) Uani 0.590(18) 1 d D U P A 1
H6 H 0.3369 0.8132 0.1656 0.037 Uiso 0.590(18) 1 calc R U P A 1
C5 C 0.217(3) 0.9920(12) 0.1100(12) 0.030(2) Uani 0.590(18) 1 d D U P A 1
C4 C 0.173(2) 1.1049(12) 0.0189(11) 0.032(2) Uani 0.590(18) 1 d D U P A 1
O3 O 0.4348(15) 0.8065(10) -0.0253(11) 0.031(2) Uani 0.590(18) 1 d D U P A 1
C10 C 0.520(2) 0.6969(14) 0.0666(16) 0.029(3) Uani 0.590(18) 1 d D U P A 1
H10A H 0.5486 0.7174 0.1261 0.034 Uiso 0.590(18) 1 calc R U P A 1
H10B H 0.6156 0.6615 0.0399 0.034 Uiso 0.590(18) 1 calc R U P A 1
C16 C 0.4788(10) 0.333(4) 0.3833(19) 0.025(3) Uani 0.590(18) 1 d D . P A 1
H16A H 0.4479 0.3622 0.4416 0.030 Uiso 0.590(18) 1 calc R U P A 1
H16B H 0.4439 0.2603 0.4004 0.030 Uiso 0.590(18) 1 calc R U P A 1
N2 N 0.484(3) 0.521(4) 0.218(3) 0.026(3) Uani 0.590(18) 1 d . U P A 1
C11 C 0.435(2) 0.6045(16) 0.116(2) 0.026(3) Uani 0.590(18) 1 d D U P A 1
C12 C 0.306(2) 0.613(2) 0.056(2) 0.029(3) Uani 0.590(18) 1 d . U P A 1
H12 H 0.2727 0.6764 -0.0168 0.035 Uiso 0.590(18) 1 calc R U P A 1
C13 C 0.229(2) 0.5260(18) 0.1056(17) 0.029(3) Uani 0.590(18) 1 d . U P A 1
H13 H 0.1395 0.5301 0.0689 0.035 Uiso 0.590(18) 1 calc R U P A 1
C14 C 0.288(3) 0.4306(19) 0.2131(17) 0.031(3) Uani 0.590(18) 1 d . U P A 1
H14 H 0.2404 0.3676 0.2476 0.037 Uiso 0.590(18) 1 calc R U P A 1
C15 C 0.416(4) 0.431(2) 0.2676(17) 0.027(3) Uani 0.590(18) 1 d D U P A 1
O1B O 0.055(3) 1.052(4) 0.3372(16) 0.038(4) Uani 0.410(18) 1 d D . P A 2
O2B O 0.165(3) 0.9812(19) 0.2141(15) 0.031(2) Uani 0.410(18) 1 d D . P A 2
C1B C 0.087(4) 1.0741(16) 0.2420(16) 0.035(3) Uani 0.410(18) 1 d D . P A 2
C3B C 0.113(3) 1.2164(19) 0.0537(16) 0.035(3) Uani 0.410(18) 1 d D . P A 2
H3B H 0.0878 1.2972 -0.0024 0.042 Uiso 0.410(18) 1 calc R U P A 2
C2B C 0.076(4) 1.1953(19) 0.1567(15) 0.036(3) Uani 0.410(18) 1 d D . P A 2
H2B H 0.0401 1.2616 0.1758 0.044 Uiso 0.410(18) 1 calc R U P A 2
C9B C 0.251(3) 1.1273(19) -0.0771(16) 0.038(3) Uani 0.410(18) 1 d D . P A 2
H9B H 0.2272 1.2040 -0.1398 0.046 Uiso 0.410(18) 1 calc R U P A 2
C8B C 0.341(3) 1.0299(15) -0.0906(18) 0.036(3) Uani 0.410(18) 1 d D . P A 2
H8B H 0.3807 1.0396 -0.1608 0.044 Uiso 0.410(18) 1 calc R U P A 2
C7B C 0.376(3) 0.9146(15) 0.0003(14) 0.033(3) Uani 0.410(18) 1 d D . P A 2
C6B C 0.321(4) 0.9021(19) 0.1017(16) 0.031(3) Uani 0.410(18) 1 d D . P A 2
H6B H 0.3453 0.8252 0.1643 0.037 Uiso 0.410(18) 1 calc R U P A 2
C5B C 0.230(4) 1.0039(15) 0.1113(15) 0.030(2) Uani 0.410(18) 1 d D . P A 2
C4B C 0.191(3) 1.1201(15) 0.0248(14) 0.032(2) Uani 0.410(18) 1 d D . P A 2
O3B O 0.477(2) 0.8268(14) -0.0237(15) 0.031(2) Uani 0.410(18) 1 d D . P A 2
C10B C 0.551(3) 0.7167(18) 0.072(2) 0.029(3) Uani 0.410(18) 1 d D . P A 2
H10C H 0.5629 0.7352 0.1368 0.034 Uiso 0.410(18) 1 calc R U P A 2
H10D H 0.6533 0.6799 0.0554 0.034 Uiso 0.410(18) 1 calc R U P A 2
C16B C 0.4775(10) 0.352(6) 0.357(3) 0.025(3) Uani 0.410(18) 1 d D . P A 2
H16C H 0.4390 0.3827 0.4131 0.030 Uiso 0.410(18) 1 calc R U P A 2
H16D H 0.4365 0.2829 0.3705 0.030 Uiso 0.410(18) 1 calc R U P A 2
N2B N 0.506(5) 0.519(6) 0.205(4) 0.026(3) Uani 0.410(18) 1 d . . P A 2
C11B C 0.457(3) 0.630(2) 0.102(4) 0.026(3) Uani 0.410(18) 1 d D . P A 2
C12B C 0.336(3) 0.642(3) 0.039(3) 0.029(3) Uani 0.410(18) 1 d . . P A 2
H12B H 0.3068 0.7089 -0.0323 0.035 Uiso 0.410(18) 1 calc R U P A 2
C13B C 0.258(3) 0.561(3) 0.075(2) 0.029(3) Uani 0.410(18) 1 d . . P A 2
H13B H 0.1800 0.5678 0.0260 0.035 Uiso 0.410(18) 1 calc R U P A 2
C14B C 0.285(4) 0.465(3) 0.183(3) 0.031(3) Uani 0.410(18) 1 d . . P A 2
H14B H 0.2195 0.4149 0.2122 0.037 Uiso 0.410(18) 1 calc R U P A 2
C15B C 0.415(5) 0.451(3) 0.241(2) 0.027(3) Uani 0.410(18) 1 d D . P A 2
C17 C 0.700(3) 0.2407(12) 0.3020(12) 0.028(2) Uani 0.64(5) 1 d D U P A 1
H17A H 0.8118 0.2242 0.3019 0.034 Uiso 0.64(5) 1 calc R U P A 1
H17B H 0.6560 0.2962 0.2243 0.034 Uiso 0.64(5) 1 calc R U P A 1
C18 C 0.661(2) 0.1219(12) 0.334(2) 0.029(2) Uani 0.64(5) 1 d DG U P A 1
C19 C 0.5254(18) 0.1184(17) 0.294(2) 0.031(3) Uani 0.64(5) 1 d G U P A 1
H19 H 0.4543 0.1912 0.2446 0.037 Uiso 0.64(5) 1 calc R U P A 1
C20 C 0.4935(17) 0.009(2) 0.327(2) 0.032(3) Uani 0.64(5) 1 d G U P A 1
H20 H 0.4006 0.0062 0.2997 0.039 Uiso 0.64(5) 1 calc R U P A 1
C21 C 0.597(2) -0.0980(17) 0.3990(19) 0.032(3) Uani 0.64(5) 1 d G U P A 1
H21 H 0.5756 -0.1731 0.4213 0.038 Uiso 0.64(5) 1 calc R U P A 1
C22 C 0.733(3) -0.0945(12) 0.4385(17) 0.035(3) Uani 0.64(5) 1 d G U P A 1
H22 H 0.8044 -0.1673 0.4879 0.041 Uiso 0.64(5) 1 calc R U P A 1
C23 C 0.765(2) 0.0154(14) 0.406(2) 0.033(3) Uani 0.64(5) 1 d G U P A 1
H23 H 0.8581 0.0178 0.4328 0.039 Uiso 0.64(5) 1 calc R U P A 1
C17B C 0.708(4) 0.2453(18) 0.2996(18) 0.028(2) Uani 0.36(5) 1 d D . P A 2
H17C H 0.8207 0.2259 0.3046 0.034 Uiso 0.36(5) 1 calc R U P A 2
H17D H 0.6696 0.3016 0.2211 0.034 Uiso 0.36(5) 1 calc R U P A 2
C18B C 0.662(4) 0.129(2) 0.332(4) 0.029(2) Uani 0.36(5) 1 d DG . P A 2
C19B C 0.532(4) 0.145(3) 0.271(3) 0.031(3) Uani 0.36(5) 1 d G . P A 2
H19B H 0.4785 0.2230 0.2166 0.037 Uiso 0.36(5) 1 calc R U P A 2
C20B C 0.479(3) 0.046(4) 0.290(3) 0.032(3) Uani 0.36(5) 1 d G . P A 2
H20B H 0.3900 0.0567 0.2483 0.039 Uiso 0.36(5) 1 calc R U P A 2
C21B C 0.557(4) -0.068(3) 0.369(3) 0.032(3) Uani 0.36(5) 1 d G . P A 2
H21B H 0.5210 -0.1356 0.3823 0.038 Uiso 0.36(5) 1 calc R U P A 2
C22B C 0.687(5) -0.084(2) 0.430(3) 0.035(3) Uani 0.36(5) 1 d G . P A 2
H22B H 0.7405 -0.1617 0.4845 0.041 Uiso 0.36(5) 1 calc R U P A 2
C23B C 0.740(4) 0.015(3) 0.411(4) 0.033(3) Uani 0.36(5) 1 d G . P A 2
H23B H 0.8291 0.0045 0.4528 0.039 Uiso 0.36(5) 1 calc R U P A 2
C24 C 0.7160(10) 0.2320(8) 0.4923(7) 0.029(2) Uani 1 1 d . . . . .
H24A H 0.7124 0.1477 0.5174 0.035 Uiso 1 1 calc R U . . .
H24B H 0.6577 0.2647 0.5427 0.035 Uiso 1 1 calc R U . . .
C25 C 0.8794(10) 0.2336(8) 0.4990(8) 0.030(2) Uani 1 1 d . . . . .
H25A H 0.9390 0.1964 0.4521 0.036 Uiso 1 1 calc R U . . .
H25B H 0.9242 0.1851 0.5774 0.036 Uiso 1 1 calc R U . . .
C26 C 0.8311(11) 0.4175(9) 0.5711(8) 0.035(2) Uani 1 1 d . . . . .
H26A H 0.8177 0.5041 0.5510 0.041 Uiso 1 1 calc R U . . .
H26B H 0.7311 0.4018 0.5896 0.041 Uiso 1 1 calc R U . . .
C27 C 0.9436(13) 0.3414(10) 0.6741(9) 0.050(3) Uani 1 1 d . . . . .
H27A H 0.9400 0.2573 0.7048 0.074 Uiso 1 1 calc R U . . .
H27B H 0.9165 0.3727 0.7308 0.074 Uiso 1 1 calc R U . . .
H27C H 1.0466 0.3449 0.6532 0.074 Uiso 1 1 calc R U . . .

loop_
_atom_site_aniso_label
_atom_site_aniso_U_11
_atom_site_aniso_U_22
_atom_site_aniso_U_33
_atom_site_aniso_U_23
_atom_site_aniso_U_13
_atom_site_aniso_U_12
Cu1 0.0220(6) 0.0162(6) 0.0222(6) -0.0078(5) -0.0024(5) -0.0003(4)
N1 0.017(4) 0.021(4) 0.026(4) -0.012(3) 0.008(3) -0.009(3)
S1 0.0229(12) 0.0223(12) 0.0273(13) -0.0084(10) 0.0013(10) -0.0059(9)
Cl1 0.0502(15) 0.0221(12) 0.0360(14) -0.0168(11) -0.0045(12) 0.0030(11)
Cl2 0.0354(13) 0.0253(12) 0.0309(13) -0.0091(10) 0.0113(11) -0.0044(10)
O1 0.033(7) 0.032(5) 0.037(4) -0.008(3) 0.011(4) -0.006(5)
O2 0.029(4) 0.027(3) 0.027(3) -0.006(2) 0.004(3) -0.004(3)
C1 0.029(5) 0.030(3) 0.033(3) -0.007(3) 0.003(3) 0.001(3)
C3 0.029(5) 0.029(4) 0.031(4) -0.004(3) -0.002(4) 0.004(3)
C2 0.029(5) 0.031(4) 0.032(4) -0.006(3) 0.001(4) 0.006(3)
C9 0.034(5) 0.030(4) 0.028(4) 0.002(3) -0.003(4) 0.002(4)
C8 0.036(5) 0.031(4) 0.025(4) -0.001(3) -0.001(4) -0.001(4)
C7 0.034(4) 0.028(3) 0.027(3) -0.005(3) 0.001(3) -0.003(3)
C6 0.032(4) 0.026(4) 0.024(3) -0.003(3) 0.000(3) -0.006(3)
C5 0.028(3) 0.027(3) 0.028(3) -0.005(2) 0.002(2) -0.005(2)
C4 0.029(3) 0.026(3) 0.028(3) -0.005(2) -0.001(3) -0.002(3)
O3 0.031(4) 0.027(3) 0.025(3) -0.005(3) 0.002(3) -0.003(3)
C10 0.029(5) 0.025(5) 0.021(4) -0.006(4) 0.002(4) 0.001(4)
C16 0.028(5) 0.024(13) 0.020(11) -0.005(9) 0.010(5) -0.012(4)
N2 0.026(5) 0.029(4) 0.018(6) -0.009(4) -0.001(5) -0.002(4)
C11 0.025(5) 0.029(5) 0.018(6) -0.008(5) 0.000(5) -0.004(4)
C12 0.026(5) 0.031(6) 0.022(6) -0.004(5) -0.001(5) -0.006(5)
C13 0.025(5) 0.031(6) 0.022(6) -0.003(5) -0.004(5) -0.007(5)
C14 0.029(4) 0.031(6) 0.022(7) -0.005(5) 0.000(5) -0.003(5)
C15 0.028(4) 0.028(5) 0.020(7) -0.010(5) 0.001(5) -0.001(4)
O1B 0.033(7) 0.032(5) 0.037(4) -0.008(3) 0.011(4) -0.006(5)
O2B 0.029(4) 0.027(3) 0.027(3) -0.006(2) 0.004(3) -0.004(3)
C1B 0.029(5) 0.030(3) 0.033(3) -0.007(3) 0.003(3) 0.001(3)
C3B 0.029(5) 0.029(4) 0.031(4) -0.004(3) -0.002(4) 0.004(3)
C2B 0.029(5) 0.031(4) 0.032(4) -0.006(3) 0.001(4) 0.006(3)
C9B 0.034(5) 0.030(4) 0.028(4) 0.002(3) -0.003(4) 0.002(4)
C8B 0.036(5) 0.031(4) 0.025(4) -0.001(3) -0.001(4) -0.001(4)
C7B 0.034(4) 0.028(3) 0.027(3) -0.005(3) 0.001(3) -0.003(3)
C6B 0.032(4) 0.026(4) 0.024(3) -0.003(3) 0.000(3) -0.006(3)
C5B 0.028(3) 0.027(3) 0.028(3) -0.005(2) 0.002(2) -0.005(2)
C4B 0.029(3) 0.026(3) 0.028(3) -0.005(2) -0.001(3) -0.002(3)
O3B 0.031(4) 0.027(3) 0.025(3) -0.005(3) 0.002(3) -0.003(3)
C10B 0.029(5) 0.025(5) 0.021(4) -0.006(4) 0.002(4) 0.001(4)
C16B 0.028(5) 0.024(13) 0.020(11) -0.005(9) 0.010(5) -0.012(4)
N2B 0.026(5) 0.029(4) 0.018(6) -0.009(4) -0.001(5) -0.002(4)
C11B 0.025(5) 0.029(5) 0.018(6) -0.008(5) 0.000(5) -0.004(4)
C12B 0.026(5) 0.031(6) 0.022(6) -0.004(5) -0.001(5) -0.006(5)
C13B 0.025(5) 0.031(6) 0.022(6) -0.003(5) -0.004(5) -0.007(5)
C14B 0.029(4) 0.031(6) 0.022(7) -0.005(5) 0.000(5) -0.003(5)
C15B 0.028(4) 0.028(5) 0.020(7) -0.010(5) 0.001(5) -0.001(4)
C17 0.030(5) 0.028(5) 0.028(5) -0.012(4) 0.011(4) -0.009(4)
C18 0.031(4) 0.030(4) 0.032(4) -0.020(4) 0.010(4) -0.009(4)
C19 0.034(5) 0.030(6) 0.038(7) -0.021(5) 0.008(5) -0.012(5)
C20 0.033(5) 0.034(8) 0.041(9) -0.022(6) 0.002(6) -0.014(6)
C21 0.025(8) 0.032(7) 0.044(8) -0.022(6) 0.009(6) -0.009(6)
C22 0.021(8) 0.031(5) 0.055(6) -0.020(5) 0.011(7) -0.012(5)
C23 0.024(6) 0.032(5) 0.046(5) -0.019(4) 0.009(5) -0.009(4)
C17B 0.030(5) 0.028(5) 0.028(5) -0.012(4) 0.011(4) -0.009(4)
C18B 0.031(4) 0.030(4) 0.032(4) -0.020(4) 0.010(4) -0.009(4)
C19B 0.034(5) 0.030(6) 0.038(7) -0.021(5) 0.008(5) -0.012(5)
C20B 0.033(5) 0.034(8) 0.041(9) -0.022(6) 0.002(6) -0.014(6)
C21B 0.025(8) 0.032(7) 0.044(8) -0.022(6) 0.009(6) -0.009(6)
C22B 0.021(8) 0.031(5) 0.055(6) -0.020(5) 0.011(7) -0.012(5)
C23B 0.024(6) 0.032(5) 0.046(5) -0.019(4) 0.009(5) -0.009(4)
C24 0.037(5) 0.016(5) 0.028(5) -0.005(4) 0.003(4) -0.005(4)
C25 0.036(5) 0.021(5) 0.031(5) -0.013(4) -0.005(4) 0.002(4)
C26 0.037(6) 0.034(6) 0.030(5) -0.011(5) 0.001(5) -0.010(5)
C27 0.060(7) 0.046(7) 0.036(6) -0.018(5) -0.011(6) -0.002(6)

loop_
_atom_type_symbol
_atom_type_description
_atom_type_scat_dispersion_real
_atom_type_scat_dispersion_imag
_atom_type_scat_source
C C 0.0033 0.0016 'International Tables Vol C Tables 4.2.6.8 and 6.1.1.4'
H H 0.0000 0.0000 'International Tables Vol C Tables 4.2.6.8 and 6.1.1.4'
N N 0.0061 0.0033 'International Tables Vol C Tables 4.2.6.8 and 6.1.1.4'
O O 0.0106 0.0060 'International Tables Vol C Tables 4.2.6.8 and 6.1.1.4'
S S 0.1246 0.1234 'International Tables Vol C Tables 4.2.6.8 and 6.1.1.4'
Cl Cl 0.1484 0.1585 'International Tables Vol C Tables 4.2.6.8 and 6.1.1.4'
Cu Cu 0.3201 1.2651 'International Tables Vol C Tables 4.2.6.8 and 6.1.1.4'

loop_
_geom_angle_atom_site_label_1
_geom_angle_atom_site_label_2
_geom_angle_atom_site_label_3
_geom_angle
N2B Cu1 N1 80.8(19)
N2 Cu1 N1 79.5(13)
N2B Cu1 Cl1 95.2(16)
N2 Cu1 Cl1 90.8(11)
N1 Cu1 Cl1 131.6(2)
N2B Cu1 S1 167.2(19)
N2 Cu1 S1 164.3(12)
N1 Cu1 S1 86.39(19)
Cl1 Cu1 S1 93.49(9)
N2B Cu1 Cl2 93.7(12)
N2 Cu1 Cl2 100.8(8)
N1 Cu1 Cl2 106.6(2)
Cl1 Cu1 Cl2 121.80(10)
S1 Cu1 Cl2 89.68(9)
C16 N1 C24 106.4(10)
C16B N1 C24 118.9(13)
C16 N1 C17 112(2)
C24 N1 C17 111.6(9)
C16B N1 C17B 110(3)
C24 N1 C17B 111.8(13)
C16 N1 Cu1 104.2(17)
C16B N1 Cu1 96(3)
C24 N1 Cu1 109.8(5)
C17 N1 Cu1 112.0(7)
C17B N1 Cu1 108.5(9)
C26 S1 C25 101.3(5)
C26 S1 Cu1 109.7(3)
C25 S1 Cu1 96.1(3)
C1 O2 C5 121.6(14)
O1 C1 O2 113.6(17)
O1 C1 C2 128.8(18)
O2 C1 C2 117.5(15)
C2 C3 C4 120.3(15)
C2 C3 H3 119.8
C4 C3 H3 119.8
C3 C2 C1 121.2(16)
C3 C2 H2 119.4
C1 C2 H2 119.4
C8 C9 C4 118.3(14)
C8 C9 H9 120.8
C4 C9 H9 120.8
C9 C8 C7 121.8(15)
C9 C8 H8 119.1
C7 C8 H8 119.1
C6 C7 O3 124.3(12)
C6 C7 C8 120.7(14)
O3 C7 C8 115.0(12)
C7 C6 C5 117.1(14)
C7 C6 H6 121.5
C5 C6 H6 121.5
C6 C5 C4 123.1(14)
C6 C5 O2 117.6(12)
C4 C5 O2 118.7(14)
C5 C4 C9 118.7(14)
C5 C4 C3 120.1(13)
C9 C4 C3 121.1(12)
C7 O3 C10 119.0(13)
O3 C10 C11 113.4(13)
O3 C10 H10A 108.9
C11 C10 H10A 108.9
O3 C10 H10B 108.9
C11 C10 H10B 108.9
H10A C10 H10B 107.7
N1 C16 C15 103.2(16)
N1 C16 H16A 111.1
C15 C16 H16A 111.1
N1 C16 H16B 111.1
C15 C16 H16B 111.1
H16A C16 H16B 109.1
C11 N2 C15 120(3)
C11 N2 Cu1 129(3)
C15 N2 Cu1 110(2)
N2 C11 C12 124(2)
N2 C11 C10 116(2)
C12 C11 C10 120.3(17)
C13 C12 C11 118.2(16)
C13 C12 H12 120.9
C11 C12 H12 120.9
C12 C13 C14 118.4(17)
C12 C13 H13 120.8
C14 C13 H13 120.8
C15 C14 C13 119.4(18)
C15 C14 H14 120.3
C13 C14 H14 120.3
N2 C15 C14 120.4(19)
N2 C15 C16 119(3)
C14 C15 C16 121(2)
C1B O2B C5B 122(2)
O1B C1B O2B 120(2)
O1B C1B C2B 124(2)
O2B C1B C2B 115(2)
C2B C3B C4B 121(2)
C2B C3B H3B 119.3
C4B C3B H3B 119.3
C3B C2B C1B 122(2)
C3B C2B H2B 118.8
C1B C2B H2B 118.8
C8B C9B C4B 123.4(19)
C8B C9B H9B 118.3
C4B C9B H9B 118.3
C9B C8B C7B 119(2)
C9B C8B H8B 120.3
C7B C8B H8B 120.3
C6B C7B O3B 127.2(16)
C6B C7B C8B 119.7(18)
O3B C7B C8B 112.8(15)
C7B C6B C5B 118.6(18)
C7B C6B H6B 120.7
C5B C6B H6B 120.7
C6B C5B C4B 124.4(18)
C6B C5B O2B 115.0(15)
C4B C5B O2B 120.5(18)
C5B C4B C9B 114.4(17)
C5B C4B C3B 116.6(17)
C9B C4B C3B 128.6(16)
C7B O3B C10B 115.3(18)
O3B C10B C11B 110.0(19)
O3B C10B H10C 109.7
C11B C10B H10C 109.7
O3B C10B H10D 109.7
C11B C10B H10D 109.7
H10C C10B H10D 108.2
N1 C16B C15B 116(2)
N1 C16B H16C 108.3
C15B C16B H16C 108.3
N1 C16B H16D 108.3
C15B C16B H16D 108.3
H16C C16B H16D 107.4
C15B N2B C11B 119(4)
C15B N2B Cu1 116(4)
C11B N2B Cu1 124(4)
C12B C11B N2B 117(3)
C12B C11B C10B 126(2)
N2B C11B C10B 118(3)
C13B C12B C11B 121(2)
C13B C12B H12B 119.7
C11B C12B H12B 119.7
C12B C13B C14B 124(3)
C12B C13B H13B 118.2
C14B C13B H13B 118.2
C15B C14B C13B 114(3)
C15B C14B H14B 123.0
C13B C14B H14B 123.0
N2B C15B C14B 125(3)
N2B C15B C16B 109(4)
C14B C15B C16B 126(4)
N1 C17 C18 116.7(15)
N1 C17 H17A 108.1
C18 C17 H17A 108.1
N1 C17 H17B 108.1
C18 C17 H17B 108.1
H17A C17 H17B 107.3
C19 C18 C23 120.0
C19 C18 C17 121.9(13)
C23 C18 C17 118.1(13)
C18 C19 C20 120.0
C18 C19 H19 120.0
C20 C19 H19 120.0
C21 C20 C19 120.0
C21 C20 H20 120.0
C19 C20 H20 120.0
C22 C21 C20 120.0
C22 C21 H21 120.0
C20 C21 H21 120.0
C21 C22 C23 120.0
C21 C22 H22 120.0
C23 C22 H22 120.0
C22 C23 C18 120.0
C22 C23 H23 120.0
C18 C23 H23 120.0
N1 C17B C18B 111(2)
N1 C17B H17C 109.4
C18B C17B H17C 109.4
N1 C17B H17D 109.4
C18B C17B H17D 109.4
H17C C17B H17D 108.0
C19B C18B C23B 120.0
C19B C18B C17B 114(3)
C23B C18B C17B 126(3)
C20B C19B C18B 120.0
C20B C19B H19B 120.0
C18B C19B H19B 120.0
C19B C20B C21B 120.0
C19B C20B H20B 120.0
C21B C20B H20B 120.0
C22B C21B C20B 120.0
C22B C21B H21B 120.0
C20B C21B H21B 120.0
C21B C22B C23B 120.0
C21B C22B H22B 120.0
C23B C22B H22B 120.0
C22B C23B C18B 120.0
C22B C23B H23B 120.0
C18B C23B H23B 120.0
N1 C24 C25 110.6(7)
N1 C24 H24A 109.5
C25 C24 H24A 109.5
N1 C24 H24B 109.5
C25 C24 H24B 109.5
H24A C24 H24B 108.1
C24 C25 S1 111.0(6)
C24 C25 H25A 109.4
S1 C25 H25A 109.4
C24 C25 H25B 109.4
S1 C25 H25B 109.4
H25A C25 H25B 108.0
C27 C26 S1 113.0(7)
C27 C26 H26A 109.0
S1 C26 H26A 109.0
C27 C26 H26B 109.0
S1 C26 H26B 109.0
H26A C26 H26B 107.8
C26 C27 H27A 109.5
C26 C27 H27B 109.5
H27A C27 H27B 109.5
C26 C27 H27C 109.5
H27A C27 H27C 109.5
H27B C27 H27C 109.5

loop_
_geom_bond_atom_site_label_1
_geom_bond_atom_site_label_2
_geom_bond_distance
Cu1 N2B 2.03(5)
Cu1 N2 2.08(3)
Cu1 N1 2.131(7)
Cu1 Cl1 2.275(3)
Cu1 S1 2.369(2)
Cu1 Cl2 2.374(3)
N1 C16 1.478(10)
N1 C16B 1.478(10)
N1 C24 1.484(11)
N1 C17 1.513(11)
N1 C17B 1.513(11)
S1 C26 1.808(10)
S1 C25 1.813(9)
O1 C1 1.206(11)
O2 C1 1.387(11)
O2 C5 1.403(12)
C1 C2 1.454(14)
C3 C2 1.320(14)
C3 C4 1.430(14)
C3 H3 0.9500
C2 H2 0.9500
C9 C8 1.364(15)
C9 C4 1.405(14)
C9 H9 0.9500
C8 C7 1.408(13)
C8 H8 0.9500
C7 C6 1.370(13)
C7 O3 1.382(12)
C6 C5 1.388(13)
C6 H6 0.9500
C5 C4 1.392(12)
O3 C10 1.444(10)
C10 C11 1.495(15)
C10 H10A 0.9900
C10 H10B 0.9900
C16 C15 1.516(13)
C16 H16A 0.9900
C16 H16B 0.9900
N2 C11 1.32(4)
N2 C15 1.37(5)
C11 C12 1.40(3)
C12 C13 1.39(2)
C12 H12 0.9500
C13 C14 1.43(2)
C13 H13 0.9500
C14 C15 1.40(3)
C14 H14 0.9500
O1B C1B 1.206(11)
O2B C1B 1.387(11)
O2B C5B 1.403(12)
C1B C2B 1.454(14)
C3B C2B 1.320(14)
C3B C4B 1.430(14)
C3B H3B 0.9500
C2B H2B 0.9500
C9B C8B 1.364(15)
C9B C4B 1.405(14)
C9B H9B 0.9500
C8B C7B 1.408(13)
C8B H8B 0.9500
C7B C6B 1.370(13)
C7B O3B 1.382(12)
C6B C5B 1.388(13)
C6B H6B 0.9500
C5B C4B 1.392(12)
O3B C10B 1.444(10)
C10B C11B 1.495(15)
C10B H10C 0.9900
C10B H10D 0.9900
C16B C15B 1.516(13)
C16B H16C 0.9900
C16B H16D 0.9900
N2B C15B 1.30(7)
N2B C11B 1.45(5)
C11B C12B 1.36(4)
C12B C13B 1.33(4)
C12B H12B 0.9500
C13B C14B 1.40(3)
C13B H13B 0.9500
C14B C15B 1.37(5)
C14B H14B 0.9500
C17 C18 1.527(10)
C17 H17A 0.9900
C17 H17B 0.9900
C18 C19 1.3900
C18 C23 1.3900
C19 C20 1.3900
C19 H19 0.9500
C20 C21 1.3900
C20 H20 0.9500
C21 C22 1.3900
C21 H21 0.9500
C22 C23 1.3900
C22 H22 0.9500
C23 H23 0.9500
C17B C18B 1.527(10)
C17B H17C 0.9900
C17B H17D 0.9900
C18B C19B 1.3900
C18B C23B 1.3900
C19B C20B 1.3900
C19B H19B 0.9500
C20B C21B 1.3900
C20B H20B 0.9500
C21B C22B 1.3900
C21B H21B 0.9500
C22B C23B 1.3900
C22B H22B 0.9500
C23B H23B 0.9500
C24 C25 1.511(12)
C24 H24A 0.9900
C24 H24B 0.9900
C25 H25A 0.9900
C25 H25B 0.9900
C26 C27 1.521(12)
C26 H26A 0.9900
C26 H26B 0.9900
C27 H27A 0.9800
C27 H27B 0.9800
C27 H27C 0.9800
